data_1521916
loop_
_publ_author_name
'Sherriff, B.L.'
'Jaeger, C.'
'Sokolova, E.V.'
'Schneider, J.'
'Jenkins, D.M.'
'Goetz, S.'
'Kabalov, Yu.K.'
'Kunath-Fandrei, G.'

_publ_section_title
;
 Meionite: Rietveld structure-refinement, (29)Si MAS and (27)Al SATRAS NMR
 spectroscopy, and comments on the marialite-meionite series
;
_journal_name_full 'Canadian Mineralogist'
_journal_page_first 1201
_journal_page_last 1213
_journal_volume 38
_journal_year 2000
_chemical_formula_sum 'Al4.9 Ca2.82 Cl0.19 K0.2 Na1.17 O24 Si7.1'
_chemical_name_systematic
;
(Na1.17 K0.20 Ca2.82) (Si7.1 Al4.9 O24) Cl0.19 (C O3)0.88
;
_space_group_IT_number 87
_symmetry_space_group_name_Hall '-I 4'
_symmetry_space_group_name_H-M 'I 4/m'
_cell_angle_alpha 90
_cell_angle_beta 90
_cell_angle_gamma 90
_cell_formula_units_Z 2
_cell_length_a 12.1476
_cell_length_b 12.1476
_cell_length_c 7.5636
_cell_volume 1116.116
_citation_journal_id_ASTM CAMIA6
_cod_data_source_file Sherriff_CAMIA6_2000_966.cif
_cod_data_source_block Al4.9Ca2.82Cl0.19K0.2Na1.17O24Si7.1
_cod_original_cell_volume 1116.117
_cod_database_code 1521916

loop_
_symmetry_equiv_pos_as_xyz
x,y,z
-y,x,z
-x,-y,z
y,-x,z
-x,-y,-z
y,-x,-z
x,y,-z
-y,x,-z
x+1/2,y+1/2,z+1/2
-y+1/2,x+1/2,z+1/2
-x+1/2,-y+1/2,z+1/2
y+1/2,-x+1/2,z+1/2
-x+1/2,-y+1/2,-z+1/2
y+1/2,-x+1/2,-z+1/2
x+1/2,y+1/2,-z+1/2
-y+1/2,x+1/2,-z+1/2

loop_
_atom_site_label
_atom_site_type_symbol
_atom_site_fract_x
_atom_site_fract_y
_atom_site_fract_z
_atom_site_occupancy
_atom_site_U_iso_or_equiv
Al2 Al+3 0.6592 0.9132 0.7929 0.5375 0.0
Si1 Si+4 0.3403 0.4099 0 0.875 0.0
Ca1 Ca+2 0.3589 0.2843 0.5 0.705 0.0
Si2 Si+4 0.6592 0.9132 0.7929 0.45 0.0
Na1 Na+1 0.3589 0.2843 0.5 0.2925 0.0
O3 O-2 0.3516 0.9522 0.7911 1 0.0
K1 K+1 0.3589 0.2843 0.5 0.05 0.0
Al1 Al+3 0.3403 0.4099 0 0.15 0.0
O4 O-2 0.2693 0.3685 0.8239 1 0.0
O2 O-2 0.6852 0.8744 0 1 0.0
O1 O-2 0.458 0.3502 0 1 0.0
Cl1 Cl-1 0.5 0.5 0.5 0.19 0.0
